data_4324961
loop_
_publ_author_name
'Nikola Paul Chmel'
'Guy J. Clarkson'
'Alessandro Troisi'
'Scott S. Turner'
'Peter Scott'

_publ_section_title
;
 Chiral Semiconductor Phases: The Optically Pure D3[MIII(S,S-EDDS)]2 (D =
 TTF, TSF) Family
;
_journal_name_full 'Inorganic Chemistry'
_journal_page_first 4039
_journal_page_last 4046
_journal_paper_doi 10.1021/ic102522k
_journal_volume 50
_journal_year 2011
_chemical_absolute_configuration syn
_chemical_formula_sum 'C38 H48 Co2 N4 O22 Se12'
_chemical_formula_weight 1978.18
_chemical_name_systematic
;
 ?
;
_space_group_IT_number 4
_symmetry_cell_setting monoclinic
_symmetry_space_group_name_Hall 'P 2yb'
_symmetry_space_group_name_H-M 'P 1 21 1'
_atom_sites_solution_hydrogens geom
_atom_sites_solution_primary direct
_atom_sites_solution_secondary difmap
_audit_creation_method SHELXL-97
_cell_angle_alpha 90.00
_cell_angle_beta 90.399(3)
_cell_angle_gamma 90.00
_cell_formula_units_Z 2
_cell_length_a 10.3219(5)
_cell_length_b 24.9435(11)
_cell_length_c 10.7594(5)
_cell_measurement_reflns_used 47523
_cell_measurement_temperature 120(2)
_cell_measurement_theta_max 27.48
_cell_measurement_theta_min 2.91
_cell_volume 2770.1(2)
_computing_cell_refinement 'DENZO (Otwinowski & Minor, 1997) & COLLECT (Hooft, R.W.W., 1998)'
_computing_data_collection 'COLLECT (Hooft, R.W.W., 1998)'
_computing_data_reduction 'DENZO (Otwinowski & Minor, 1997) & COLLECT (Hooft, R.W.W., 1998)'
_computing_molecular_graphics 'WINGX (Farrugia, 1999)'
_computing_publication_material 'WINGX (Farrugia, 1999)'
_computing_structure_refinement 'SHELXL-97 (Sheldrick, 2008)'
_computing_structure_solution 'SHELXL-97 (Sheldrick, 2008)'
_diffrn_ambient_temperature 120(2)
_diffrn_detector_area_resol_mean 9.091
_diffrn_measured_fraction_theta_full 0.997
_diffrn_measured_fraction_theta_max 0.997
_diffrn_measurement_device_type 'Bruker-Nonius Roper CCD camera on \k-goniostat'
_diffrn_measurement_method '\f & \w scans'
_diffrn_radiation_monochromator graphite
_diffrn_radiation_source 'Bruker-Nonius FR591 rotating anode'
_diffrn_radiation_type MoK\a
_diffrn_radiation_wavelength 0.71073
_diffrn_reflns_av_R_equivalents 0.1095
_diffrn_reflns_av_sigmaI/netI 0.1146
_diffrn_reflns_limit_h_max 13
_diffrn_reflns_limit_h_min -13
_diffrn_reflns_limit_k_max 32
_diffrn_reflns_limit_k_min -32
_diffrn_reflns_limit_l_max 13
_diffrn_reflns_limit_l_min -13
_diffrn_reflns_number 55875
_diffrn_reflns_theta_full 27.50
_diffrn_reflns_theta_max 27.50
_diffrn_reflns_theta_min 3.10
_exptl_absorpt_coefficient_mu 8.563
_exptl_absorpt_correction_T_max 0.3802
_exptl_absorpt_correction_T_min 0.2792
_exptl_absorpt_correction_type multi-scan
_exptl_absorpt_process_details 'SADABS 2007/2 (Sheldrick, G.M., 2007)'
_exptl_crystal_colour black
_exptl_crystal_density_diffrn 2.372
_exptl_crystal_description block
_exptl_crystal_F_000 1884
_exptl_crystal_size_max 0.20
_exptl_crystal_size_mid 0.17
_exptl_crystal_size_min 0.14
_refine_diff_density_max 1.310
_refine_diff_density_min -2.340
_refine_diff_density_rms 0.247
_refine_ls_abs_structure_details 'Flack H D (1983), Acta Cryst. A39, 876-881'
_refine_ls_abs_structure_Flack 0.05(3)
_refine_ls_extinction_method none
_refine_ls_goodness_of_fit_ref 1.040
_refine_ls_hydrogen_treatment mixed
_refine_ls_matrix_type full
_refine_ls_number_parameters 719
_refine_ls_number_reflns 12654
_refine_ls_number_restraints 157
_refine_ls_restrained_S_all 1.036
_refine_ls_R_factor_all 0.1059
_refine_ls_R_factor_gt 0.0731
_refine_ls_shift/su_max 0.000
_refine_ls_shift/su_mean 0.000
_refine_ls_structure_factor_coef Fsqd
_refine_ls_weighting_details 'calc w=1/[\s^2^(Fo^2^)+(0.1014P)^2^+3.3727P] where P=(Fo^2^+2Fc^2^)/3'
_refine_ls_weighting_scheme calc
_refine_ls_wR_factor_gt 0.1648
_refine_ls_wR_factor_ref 0.1847
_reflns_number_gt 9484
_reflns_number_total 12654
_reflns_threshold_expression >2\s(I)
_cod_data_source_file ic102522k_si_001_4.cif
_cod_data_source_block TSFCoEDDS
_cod_database_code 4324961

loop_
_symmetry_equiv_pos_as_xyz
'x, y, z'
'-x, y+1/2, -z'

loop_
_atom_site_label
_atom_site_type_symbol
_atom_site_fract_x
_atom_site_fract_y
_atom_site_fract_z
_atom_site_U_iso_or_equiv
_atom_site_adp_type
_atom_site_occupancy
_atom_site_symmetry_multiplicity
_atom_site_calc_flag
_atom_site_refinement_flags
O21 O 0.2328(12) 0.0488(5) 0.4427(13) 0.029(3) Uani 1 1 d .
O23 O 0.9976(14) 0.5000(5) 0.6165(13) 0.033(3) Uani 1 1 d .
O24 O 0.0447(14) 0.4723(5) 0.8611(13) 0.036(4) Uani 1 1 d .
O22 O 0.5372(13) 0.3439(5) 0.5681(14) 0.033(3) Uani 1 1 d .
O26 O 0.2616(15) 0.2784(6) 0.8772(15) 0.043(4) Uani 1 1 d .
O25 O 0.4834(13) 0.3312(6) 0.8197(13) 0.037(3) Uani 1 1 d .
Co1 Co 1.0932(2) 0.37991(9) 0.3762(2) 0.0216(5) Uani 1 1 d D
O7 O 0.9988(13) 0.4383(5) 0.3025(13) 0.029(3) Uani 1 1 d .
N1 N 1.1456(16) 0.4163(6) 0.5265(17) 0.032(4) Uani 1 1 d D
O6 O 1.1901(12) 0.3215(5) 0.4441(12) 0.024(3) Uani 1 1 d U
O8 O 1.0527(14) 0.3351(6) 0.2327(12) 0.031(3) Uani 1 1 d U
C3 C 1.1443(19) 0.3751(8) 0.6190(17) 0.027(3) Uani 1 1 d U
H3 H 1.2035 0.3858 0.6886 0.032 Uiso 1 1 calc R
N2 N 1.2378(14) 0.4133(6) 0.2928(15) 0.021(3) Uani 1 1 d DU
C1 C 0.9068(18) 0.3579(7) 0.572(2) 0.029(4) Uani 1 1 d .
C2 C 1.0100(18) 0.3662(8) 0.6710(17) 0.025(3) Uani 1 1 d U
H2A H 1.0120 0.3344 0.7261 0.030 Uiso 1 1 calc R
H2B H 0.9861 0.3976 0.7222 0.030 Uiso 1 1 calc R
C7 C 1.1815(16) 0.4299(7) 0.1727(17) 0.020(3) Uani 1 1 d U
H7 H 1.2355 0.4593 0.1370 0.024 Uiso 1 1 calc R
C8 C 1.045(2) 0.4510(8) 0.1949(18) 0.030(4) Uani 1 1 d .
O5 O 0.9327(14) 0.3561(5) 0.4553(14) 0.036(3) Uani 1 1 d .
O4 O 0.9823(11) 0.4749(5) 0.1173(12) 0.024(3) Uani 1 1 d U
O1 O 0.7919(12) 0.3554(6) 0.6027(12) 0.032(3) Uani 1 1 d .
O2 O 1.2336(12) 0.2834(5) 0.6262(13) 0.029(3) Uani 1 1 d .
C6 C 1.2777(17) 0.4588(7) 0.3764(19) 0.026(4) Uani 1 1 d U
H6A H 1.3652 0.4714 0.3533 0.032 Uiso 1 1 calc R
H6B H 1.2164 0.4890 0.3663 0.032 Uiso 1 1 calc R
C4 C 1.1964(19) 0.3222(8) 0.561(2) 0.031(4) Uani 1 1 d U
O3 O 1.0825(16) 0.2995(6) 0.0504(16) 0.049(4) Uani 1 1 d .
C10 C 1.0992(17) 0.3363(8) 0.1242(17) 0.025(3) Uani 1 1 d U
C9 C 1.1802(16) 0.3833(8) 0.0837(17) 0.025(4) Uani 1 1 d .
H9A H 1.2704 0.3710 0.0719 0.030 Uiso 1 1 calc R
H9B H 1.1474 0.3960 0.0022 0.030 Uiso 1 1 calc R
C5 C 1.2786(17) 0.4409(7) 0.5049(19) 0.026(4) Uani 1 1 d .
H5A H 1.2934 0.4715 0.5618 0.031 Uiso 1 1 calc R
H5B H 1.3476 0.4140 0.5189 0.031 Uiso 1 1 calc R
H1 H 1.066(12) 0.434(7) 0.535(11) 0.039 Uiso 1 1 d D
H2 H 1.319(12) 0.396(8) 0.29(2) 0.039 Uiso 1 1 d D
Co2 Co 0.4045(2) -0.05125(10) 0.9475(2) 0.0226(5) Uani 1 1 d .
O17 O 0.5048(12) -0.1078(5) 0.8759(12) 0.025(3) Uani 1 1 d .
O15 O 0.3052(13) 0.0062(5) 1.0108(12) 0.028(3) Uani 1 1 d .
O18 O 0.4474(13) -0.0051(5) 0.8072(10) 0.022(3) Uani 1 1 d .
O16 O 0.5605(12) -0.0272(5) 1.0314(11) 0.022(3) Uani 1 1 d .
O13 O 0.5250(14) -0.1428(5) 0.6829(12) 0.029(3) Uani 1 1 d .
C17 C 0.4578(19) -0.1196(7) 0.7648(19) 0.028(4) Uani 1 1 d U
N4 N 0.2633(15) -0.0855(6) 0.8592(16) 0.026(4) Uani 1 1 d D
O11 O 0.2617(12) 0.0443(5) 1.1904(11) 0.021(3) Uani 1 1 d .
C19 C 0.2984(15) 0.0052(7) 1.1283(19) 0.022(4) Uani 1 1 d U
N3 N 0.3462(16) -0.0894(6) 1.0947(16) 0.030(4) Uani 1 1 d D
C18 C 0.3166(19) -0.0528(7) 0.6504(18) 0.027(4) Uani 1 1 d .
H18A H 0.2259 -0.0416 0.6350 0.033 Uiso 1 1 calc R
H18B H 0.3540 -0.0639 0.5700 0.033 Uiso 1 1 calc R
C16 C 0.3948(18) -0.0043(7) 0.7027(16) 0.024(4) Uani 1 1 d .
C13 C 0.348(2) -0.0451(9) 1.1852(18) 0.038(5) Uani 1 1 d .
H13 H 0.2891 -0.0550 1.2547 0.046 Uiso 1 1 calc R
O12 O 0.6989(14) -0.0168(6) 1.1881(13) 0.036(3) Uani 1 1 d U
O14 O 0.4063(14) 0.0350(5) 0.6308(12) 0.032(3) Uani 1 1 d .
C12 C 0.4834(19) -0.0374(8) 1.2404(16) 0.025(4) Uani 1 1 d .
H12A H 0.4808 -0.0073 1.3003 0.030 Uiso 1 1 calc R
H12B H 0.5076 -0.0702 1.2871 0.030 Uiso 1 1 calc R
C11 C 0.585(2) -0.0262(7) 1.1464(16) 0.029(4) Uani 1 1 d U
C15 C 0.2291(18) -0.1335(7) 0.9368(16) 0.022(4) Uani 1 1 d .
H15A H 0.2959 -0.1617 0.9284 0.027 Uiso 1 1 calc R
H15B H 0.1444 -0.1484 0.9103 0.027 Uiso 1 1 calc R
C14 C 0.223(2) -0.1140(8) 1.0691(19) 0.033(5) Uani 1 1 d .
H14A H 0.1520 -0.0877 1.0789 0.039 Uiso 1 1 calc R
H14B H 0.2077 -0.1444 1.1265 0.039 Uiso 1 1 calc R
C20 C 0.3176(18) -0.1000(7) 0.7384(18) 0.025(4) Uani 1 1 d .
H20 H 0.2659 -0.1300 0.7013 0.029 Uiso 1 1 calc R
H4 H 0.183(13) -0.068(7) 0.849(19) 0.037 Uiso 1 1 d D
H3A H 0.423(13) -0.110(7) 1.098(18) 0.037 Uiso 1 1 d D
Se10 Se 0.8466(2) 0.10496(7) 0.32516(19) 0.0284(5) Uani 1 1 d .
Se11 Se 0.5528(2) 0.24504(7) 0.2786(2) 0.0310(5) Uani 1 1 d .
Se12 Se 0.51420(19) 0.11873(8) 0.26109(18) 0.0281(4) Uani 1 1 d .
C34 C 0.755(2) 0.1714(8) 0.3088(16) 0.027(4) Uani 1 1 d U
Se20 Se 0.8658(2) 0.23308(8) 0.3274(2) 0.0316(5) Uani 1 1 d .
C33 C 0.6294(19) 0.1764(8) 0.2910(18) 0.029(4) Uani 1 1 d .
C36 C 1.018(2) 0.1917(8) 0.360(2) 0.036(5) Uani 1 1 d .
H36 H 1.0991 0.2085 0.3762 0.043 Uiso 1 1 calc R
C35 C 1.007(2) 0.1385(9) 0.359(2) 0.044(6) Uani 1 1 d .
H35 H 1.0815 0.1171 0.3764 0.052 Uiso 1 1 calc R
C31 C 0.367(2) 0.1649(9) 0.2572(18) 0.040(6) Uani 1 1 d .
H31 H 0.2819 0.1503 0.2507 0.048 Uiso 1 1 calc R
C32 C 0.382(2) 0.2153(10) 0.263(2) 0.044(6) Uani 1 1 d .
H32 H 0.3093 0.2384 0.2605 0.053 Uiso 1 1 calc R
Se1 Se 0.9087(2) 0.21677(7) 1.00349(18) 0.0295(4) Uani 1 1 d U
Se2 Se 0.5955(2) 0.08705(8) 0.93613(19) 0.0347(5) Uani 1 1 d .
Se3 Se 0.9109(2) 0.09029(8) 0.9957(2) 0.0350(5) Uani 1 1 d .
Se4 Se 0.5811(2) 0.21312(8) 0.94217(17) 0.0315(4) Uani 1 1 d U
C45 C 1.065(2) 0.1277(8) 1.0314(19) 0.035(4) Uani 1 1 d U
H45 H 1.1418 0.1083 1.0492 0.043 Uiso 1 1 calc R
C46 C 1.067(2) 0.1796(9) 1.032(2) 0.037(4) Uani 1 1 d U
H46 H 1.1454 0.1985 1.0466 0.044 Uiso 1 1 calc R
C43 C 0.683(2) 0.1512(8) 0.9602(18) 0.028(4) Uani 1 1 d .
C41 C 0.438(2) 0.1197(9) 0.9099(19) 0.039(5) Uani 1 1 d .
H41 H 0.3627 0.0988 0.8932 0.046 Uiso 1 1 calc R
C44 C 0.815(2) 0.1548(8) 0.9799(18) 0.032(5) Uani 1 1 d .
C42 C 0.430(2) 0.1726(9) 0.9146(19) 0.040(5) Uani 1 1 d U
H42 H 0.3490 0.1900 0.9041 0.048 Uiso 1 1 calc R
Se5 Se 0.99065(19) 0.21289(7) 0.67662(18) 0.0269(4) Uani 1 1 d .
Se6 Se 0.66918(19) 0.23225(7) 0.6252(2) 0.0277(4) Uani 1 1 d .
Se7 Se 0.62625(18) 0.10608(7) 0.61736(19) 0.0263(4) Uani 1 1 d .
Se8 Se 0.94868(19) 0.08722(7) 0.66888(19) 0.0295(4) Uani 1 1 d U
C51 C 0.484(2) 0.1516(8) 0.5896(18) 0.031(4) Uani 1 1 d .
H51 H 0.4014 0.1373 0.5705 0.037 Uiso 1 1 calc R
C52 C 0.5022(18) 0.2040(8) 0.5971(17) 0.025(4) Uani 1 1 d U
H52 H 0.4304 0.2276 0.5884 0.030 Uiso 1 1 calc R
C56 C 1.1359(19) 0.1674(7) 0.6886(14) 0.020(4) Uani 1 1 d U
H56 H 1.2212 0.1815 0.6947 0.024 Uiso 1 1 calc R
C55 C 1.1150(19) 0.1150(8) 0.6881(17) 0.029(4) Uani 1 1 d U
H55 H 1.1861 0.0911 0.6977 0.035 Uiso 1 1 calc R
C54 C 0.8726(17) 0.1554(7) 0.6562(16) 0.019(3) Uani 1 1 d U
C53 C 0.7442(19) 0.1632(6) 0.6409(18) 0.022(3) Uani 1 1 d U

loop_
_atom_site_aniso_label
_atom_site_aniso_U_11
_atom_site_aniso_U_22
_atom_site_aniso_U_33
_atom_site_aniso_U_23
_atom_site_aniso_U_13
_atom_site_aniso_U_12
O21 0.017(6) 0.034(8) 0.036(8) 0.001(6) -0.001(6) 0.002(5)
O23 0.033(7) 0.027(7) 0.039(8) 0.010(6) 0.005(7) 0.003(6)
O24 0.042(9) 0.018(6) 0.048(8) -0.003(6) -0.009(7) -0.009(6)
O22 0.022(7) 0.023(7) 0.054(9) -0.006(6) -0.015(7) 0.002(5)
O26 0.038(9) 0.036(8) 0.056(10) -0.005(8) -0.001(8) -0.007(7)
O25 0.021(7) 0.040(8) 0.050(9) -0.008(7) -0.008(7) -0.007(6)
Co1 0.0173(11) 0.0184(11) 0.0289(12) -0.0014(10) -0.0011(11) -0.0011(10)
O7 0.026(7) 0.019(7) 0.042(8) -0.001(6) 0.010(7) 0.006(5)
N1 0.028(8) 0.020(8) 0.049(11) -0.001(7) -0.012(8) -0.003(7)
O6 0.022(6) 0.025(6) 0.025(6) -0.009(5) -0.006(6) 0.002(5)
O8 0.028(6) 0.033(7) 0.033(6) -0.006(6) 0.004(6) -0.007(5)
C3 0.031(7) 0.033(8) 0.015(7) -0.003(7) -0.008(7) 0.011(7)
N2 0.013(5) 0.021(6) 0.028(6) 0.003(5) -0.005(5) -0.007(5)
C1 0.017(9) 0.015(8) 0.054(13) -0.012(8) -0.003(10) 0.003(7)
C2 0.023(6) 0.030(7) 0.022(6) 0.000(6) -0.011(6) 0.005(6)
C7 0.010(6) 0.022(6) 0.028(6) 0.010(5) -0.004(5) -0.002(5)
C8 0.037(11) 0.018(9) 0.035(11) -0.003(8) 0.004(9) -0.006(8)
O5 0.035(8) 0.026(7) 0.046(9) 0.001(6) 0.009(7) -0.015(6)
O4 0.013(5) 0.023(5) 0.036(6) 0.004(5) -0.010(5) -0.002(4)
O1 0.018(7) 0.051(9) 0.026(7) 0.008(6) -0.002(6) -0.010(6)
O2 0.018(7) 0.026(7) 0.042(8) 0.000(6) 0.000(6) 0.001(5)
C6 0.015(7) 0.019(7) 0.046(8) 0.008(7) -0.001(7) -0.005(6)
C4 0.023(9) 0.028(9) 0.040(9) 0.001(9) -0.004(9) -0.006(7)
O3 0.042(9) 0.038(9) 0.067(11) -0.015(8) 0.009(9) -0.013(7)
C10 0.019(7) 0.035(8) 0.022(6) 0.003(7) -0.005(6) 0.000(6)
C9 0.010(8) 0.033(10) 0.032(10) 0.006(9) 0.002(7) 0.000(7)
C5 0.019(9) 0.026(10) 0.033(11) -0.008(9) 0.000(8) -0.005(7)
Co2 0.0167(11) 0.0200(12) 0.0309(13) 0.0006(10) -0.0026(11) -0.0013(10)
O17 0.025(6) 0.018(6) 0.032(7) -0.005(5) -0.004(6) -0.003(5)
O15 0.025(7) 0.032(7) 0.027(7) 0.001(6) 0.001(6) -0.003(6)
O18 0.036(7) 0.017(6) 0.014(6) -0.003(5) 0.004(6) -0.008(5)
O16 0.019(6) 0.024(7) 0.024(6) -0.005(5) -0.004(5) -0.001(5)
O13 0.043(9) 0.021(6) 0.024(7) -0.007(6) 0.002(7) -0.014(6)
C17 0.029(9) 0.011(8) 0.044(11) -0.001(8) 0.005(9) -0.008(7)
N4 0.017(7) 0.032(9) 0.030(10) -0.009(7) 0.000(7) -0.008(6)
O11 0.025(7) 0.023(6) 0.016(6) -0.006(5) 0.007(5) 0.004(5)
C19 0.008(7) 0.014(8) 0.045(11) -0.005(8) 0.000(8) -0.002(6)
N3 0.025(9) 0.030(9) 0.036(10) 0.013(8) 0.009(8) 0.002(7)
C18 0.027(10) 0.024(10) 0.031(11) 0.005(8) 0.013(9) 0.005(8)
C16 0.026(10) 0.025(9) 0.021(9) -0.007(8) 0.009(8) 0.004(8)
C13 0.052(14) 0.041(12) 0.021(10) -0.002(9) 0.014(10) 0.007(10)
O12 0.032(7) 0.049(8) 0.027(7) 0.001(6) -0.004(6) -0.011(6)
O14 0.033(7) 0.032(7) 0.032(7) 0.005(6) -0.007(7) 0.004(6)
C12 0.035(11) 0.028(10) 0.013(8) -0.001(8) 0.002(8) 0.004(8)
C11 0.038(8) 0.030(8) 0.019(8) 0.009(7) 0.001(7) -0.007(8)
C15 0.024(9) 0.022(9) 0.021(9) 0.011(8) -0.001(8) 0.002(7)
C14 0.041(12) 0.031(11) 0.026(10) 0.004(9) 0.006(10) 0.006(9)
C20 0.022(9) 0.027(10) 0.025(10) -0.002(8) 0.011(8) 0.001(8)
Se10 0.0266(10) 0.0245(10) 0.0342(11) -0.0016(9) 0.0000(9) 0.0029(8)
Se11 0.0370(11) 0.0206(10) 0.0353(11) 0.0025(8) 0.0009(9) 0.0031(9)
Se12 0.0271(10) 0.0240(10) 0.0331(11) -0.0003(8) -0.0006(9) -0.0008(8)
C34 0.044(11) 0.022(8) 0.014(9) 0.007(7) 0.005(8) -0.002(8)
Se20 0.0313(11) 0.0261(10) 0.0375(12) -0.0014(9) 0.0023(9) -0.0060(8)
C33 0.023(11) 0.028(10) 0.034(11) -0.001(9) 0.004(9) -0.002(8)
C36 0.023(10) 0.036(11) 0.048(13) -0.006(10) -0.005(10) -0.006(8)
C35 0.015(9) 0.047(14) 0.069(16) 0.017(12) 0.010(11) 0.009(9)
C31 0.042(13) 0.050(15) 0.027(11) 0.016(10) -0.015(10) -0.002(10)
C32 0.030(12) 0.039(13) 0.063(15) 0.010(12) 0.002(11) 0.011(10)
Se1 0.0366(11) 0.0210(9) 0.0309(10) -0.0005(8) 0.0001(10) -0.0026(9)
Se2 0.0432(12) 0.0241(10) 0.0369(11) 0.0022(9) 0.0004(10) -0.0077(9)
Se3 0.0414(11) 0.0235(9) 0.0402(12) 0.0034(9) 0.0016(11) 0.0077(9)
Se4 0.0415(12) 0.0244(10) 0.0286(10) -0.0003(9) -0.0011(10) 0.0078(9)
C45 0.033(8) 0.037(7) 0.036(8) 0.009(8) -0.009(7) 0.011(7)
C46 0.027(8) 0.038(8) 0.044(9) 0.010(8) -0.004(8) 0.007(7)
C43 0.035(11) 0.019(9) 0.031(11) 0.004(8) -0.003(9) 0.004(9)
C41 0.033(11) 0.047(13) 0.036(11) -0.003(10) 0.011(10) -0.016(10)
C44 0.050(12) 0.022(10) 0.024(10) 0.004(8) -0.002(9) 0.011(10)
C42 0.029(10) 0.052(11) 0.038(11) -0.002(9) -0.011(9) -0.002(8)
Se5 0.0242(10) 0.0200(9) 0.0365(10) -0.0028(9) -0.0004(9) -0.0014(8)
Se6 0.0281(10) 0.0182(9) 0.0367(11) -0.0004(8) 0.0019(9) 0.0014(8)
Se7 0.0201(9) 0.0180(9) 0.0408(11) -0.0004(8) 0.0005(8) -0.0014(7)
Se8 0.0264(10) 0.0191(9) 0.0429(11) -0.0012(9) -0.0006(9) 0.0012(8)
C51 0.031(11) 0.029(10) 0.034(11) -0.001(9) 0.006(9) -0.003(9)
C52 0.014(6) 0.027(7) 0.034(8) 0.005(6) 0.003(6) -0.004(6)
C56 0.022(7) 0.025(6) 0.014(6) -0.011(6) 0.000(6) 0.002(5)
C55 0.028(9) 0.028(8) 0.033(9) 0.008(8) 0.008(8) 0.014(7)
C54 0.021(6) 0.013(6) 0.024(6) -0.007(5) 0.011(5) -0.008(5)
C53 0.027(7) 0.009(7) 0.030(8) 0.000(6) 0.006(7) -0.002(6)

loop_
_atom_type_symbol
_atom_type_description
_atom_type_scat_dispersion_real
_atom_type_scat_dispersion_imag
_atom_type_scat_source
C C 0.0033 0.0016 'International Tables Vol C Tables 4.2.6.8 and 6.1.1.4'
H H 0.0000 0.0000 'International Tables Vol C Tables 4.2.6.8 and 6.1.1.4'
N N 0.0061 0.0033 'International Tables Vol C Tables 4.2.6.8 and 6.1.1.4'
O O 0.0106 0.0060 'International Tables Vol C Tables 4.2.6.8 and 6.1.1.4'
Co Co 0.3494 0.9721 'International Tables Vol C Tables 4.2.6.8 and 6.1.1.4'
Se Se -0.0929 2.2259 'International Tables Vol C Tables 4.2.6.8 and 6.1.1.4'

loop_
_geom_angle_atom_site_label_1
_geom_angle_atom_site_label_2
_geom_angle_atom_site_label_3
_geom_angle
O6 Co1 O7 178.0(6)
O6 Co1 N1 84.0(6)
O7 Co1 N1 97.3(6)
O6 Co1 N2 95.9(6)
O7 Co1 N2 82.7(6)
N1 Co1 N2 88.5(7)
O6 Co1 O8 88.5(6)
O7 Co1 O8 90.1(6)
N1 Co1 O8 172.5(7)
N2 Co1 O8 92.4(6)
O6 Co1 O5 92.5(6)
O7 Co1 O5 88.9(6)
N1 Co1 O5 90.6(7)
N2 Co1 O5 171.4(6)
O8 Co1 O5 89.6(6)
C8 O7 Co1 111.6(12)
C3 N1 C5 114.1(15)
C3 N1 Co1 104.0(11)
C5 N1 Co1 108.0(13)
C3 N1 H1 105(10)
C5 N1 H1 128(10)
Co1 N1 H1 93(4)
C4 O6 Co1 113.3(13)
C10 O8 Co1 129.6(12)
N1 C3 C2 112.0(15)
N1 C3 C4 108.8(15)
C2 C3 C4 110.2(16)
N1 C3 H3 108.6
C2 C3 H3 108.6
C4 C3 H3 108.6
C7 N2 C6 114.7(14)
C7 N2 Co1 103.1(10)
C6 N2 Co1 104.9(11)
C7 N2 H2 118(10)
C6 N2 H2 96(10)
Co1 N2 H2 120(10)
O1 C1 O5 117.7(18)
O1 C1 C2 119.5(19)
O5 C1 C2 122.8(18)
C1 C2 C3 113.7(15)
C1 C2 H2A 108.8
C3 C2 H2A 108.8
C1 C2 H2B 108.8
C3 C2 H2B 108.8
H2A C2 H2B 107.7
N2 C7 C9 110.1(14)
N2 C7 C8 108.6(15)
C9 C7 C8 111.2(14)
N2 C7 H7 109.0
C9 C7 H7 109.0
C8 C7 H7 109.0
O4 C8 O7 123.0(19)
O4 C8 C7 123.4(17)
O7 C8 C7 113.5(17)
C1 O5 Co1 126.5(13)
C5 C6 N2 109.8(15)
C5 C6 H6A 109.7
N2 C6 H6A 109.7
C5 C6 H6B 109.7
N2 C6 H6B 109.7
H6A C6 H6B 108.2
O6 C4 O2 124(2)
O6 C4 C3 113.5(17)
O2 C4 C3 122.0(19)
O3 C10 O8 121.9(18)
O3 C10 C9 118.2(18)
O8 C10 C9 120.0(17)
C7 C9 C10 114.8(16)
C7 C9 H9A 108.6
C10 C9 H9A 108.6
C7 C9 H9B 108.6
C10 C9 H9B 108.6
H9A C9 H9B 107.5
C6 C5 N1 105.6(15)
C6 C5 H5A 110.6
N1 C5 H5A 110.6
C6 C5 H5B 110.6
N1 C5 H5B 110.6
H5A C5 H5B 108.7
O15 Co2 O17 177.3(6)
O15 Co2 N4 96.0(6)
O17 Co2 N4 83.4(6)
O15 Co2 O16 92.7(5)
O17 Co2 O16 88.0(5)
N4 Co2 O16 171.1(6)
O15 Co2 N3 84.6(6)
O17 Co2 N3 97.9(6)
N4 Co2 N3 87.0(7)
O16 Co2 N3 91.9(6)
O15 Co2 O18 87.6(6)
O17 Co2 O18 89.8(5)
N4 Co2 O18 93.2(6)
O16 Co2 O18 89.2(5)
N3 Co2 O18 172.2(6)
C17 O17 Co2 109.4(12)
C19 O15 Co2 112.2(11)
C16 O18 Co2 127.5(12)
C11 O16 Co2 128.8(13)
O13 C17 O17 122.2(18)
O13 C17 C20 122.1(17)
O17 C17 C20 115.6(17)
C20 N4 C15 112.9(15)
C20 N4 Co2 104.7(11)
C15 N4 Co2 105.0(11)
C20 N4 H4 111(10)
C15 N4 H4 103(10)
Co2 N4 H4 121(10)
O11 C19 O15 122.7(17)
O11 C19 C13 123.2(18)
O15 C19 C13 114.0(16)
C14 N3 C13 117.1(17)
C14 N3 Co2 109.3(13)
C13 N3 Co2 99.6(12)
C14 N3 H3A 122(10)
C13 N3 H3A 111(10)
Co2 N3 H3A 92(10)
C20 C18 C16 112.2(16)
C20 C18 H18A 109.2
C16 C18 H18A 109.2
C20 C18 H18B 109.2
C16 C18 H18B 109.2
H18A C18 H18B 107.9
O18 C16 O14 121.9(17)
O18 C16 C18 122.3(16)
O14 C16 C18 115.8(16)
N3 C13 C19 110.9(17)
N3 C13 C12 111.2(17)
C19 C13 C12 111.6(18)
N3 C13 H13 107.6
C19 C13 H13 107.6
C12 C13 H13 107.6
C11 C12 C13 114.1(15)
C11 C12 H12A 108.7
C13 C12 H12A 108.7
C11 C12 H12B 108.7
C13 C12 H12B 108.7
H12A C12 H12B 107.6
O16 C11 O12 122.0(18)
O16 C11 C12 121.4(18)
O12 C11 C12 116.6(15)
N4 C15 C14 106.3(15)
N4 C15 H15A 110.5
C14 C15 H15A 110.5
N4 C15 H15B 110.5
C14 C15 H15B 110.5
H15A C15 H15B 108.7
N3 C14 C15 106.0(17)
N3 C14 H14A 110.5
C15 C14 H14A 110.5
N3 C14 H14B 110.5
C15 C14 H14B 110.5
H14A C14 H14B 108.7
N4 C20 C18 111.3(15)
N4 C20 C17 106.1(16)
C18 C20 C17 111.2(15)
N4 C20 H20 109.4
C18 C20 H20 109.4
C17 C20 H20 109.4
C35 Se10 C34 93.7(9)
C33 Se11 C32 92.2(9)
C33 Se12 C31 92.6(10)
C33 C34 Se10 125.3(16)
C33 C34 Se20 121.5(15)
Se10 C34 Se20 113.1(11)
C36 Se20 C34 94.2(9)
C34 C33 Se11 120.5(16)
C34 C33 Se12 124.8(16)
Se11 C33 Se12 114.5(10)
C35 C36 Se20 118.0(15)
C35 C36 H36 121.0
Se20 C36 H36 121.0
C36 C35 Se10 121.0(16)
C36 C35 H35 119.5
Se10 C35 H35 119.5
C32 C31 Se12 120(2)
C32 C31 H31 120.2
Se12 C31 H31 120.2
C31 C32 Se11 120.4(18)
C31 C32 H32 119.8
Se11 C32 H32 119.8
C44 Se1 C46 93.5(10)
C41 Se2 C43 93.8(9)
C45 Se3 C44 92.0(9)
C43 Se4 C42 92.0(10)
C46 C45 Se3 120.9(17)
C46 C45 H45 119.6
Se3 C45 H45 119.6
C45 C46 Se1 118.1(19)
C45 C46 H46 120.9
Se1 C46 H46 120.9
C44 C43 Se2 123.7(15)
C44 C43 Se4 120.8(15)
Se2 C43 Se4 115.3(11)
C42 C41 Se2 119.2(17)
C42 C41 H41 120.4
Se2 C41 H41 120.4
C43 C44 Se1 126.3(15)
C43 C44 Se3 118.1(16)
Se1 C44 Se3 115.5(12)
C41 C42 Se4 119.6(19)
C41 C42 H42 120.2
Se4 C42 H42 120.2
C56 Se5 C54 93.6(8)
C52 Se6 C53 92.7(8)
C51 Se7 C53 93.8(8)
C55 Se8 C54 93.2(8)
C52 C51 Se7 118.8(16)
C52 C51 H51 120.6
Se7 C51 H51 120.6
C51 C52 Se6 120.3(16)
C51 C52 H52 119.8
Se6 C52 H52 119.8
C55 C56 Se5 117.7(16)
C55 C56 H56 121.2
Se5 C56 H56 121.2
C56 C55 Se8 121.2(15)
C56 C55 H55 119.4
Se8 C55 H55 119.4
C53 C54 Se8 123.4(12)
C53 C54 Se5 122.4(13)
Se8 C54 Se5 114.1(9)
C54 C53 Se7 122.6(12)
C54 C53 Se6 122.9(13)
Se7 C53 Se6 114.2(10)

loop_
_geom_bond_atom_site_label_1
_geom_bond_atom_site_label_2
_geom_bond_distance
Co1 O6 1.911(13)
Co1 O7 1.920(13)
Co1 N1 1.929(17)
Co1 N2 1.935(15)
Co1 O8 1.948(13)
Co1 O5 1.960(14)
O7 C8 1.29(2)
N1 C3 1.43(2)
N1 C5 1.52(2)
N1 H1 0.94(9)
O6 C4 1.25(2)
O8 C10 1.27(2)
C3 C2 1.51(3)
C3 C4 1.56(3)
C3 H3 1.0000
N2 C7 1.47(2)
N2 C6 1.50(2)
N2 H2 0.94(9)
C1 O1 1.23(2)
C1 O5 1.29(3)
C1 C2 1.51(3)
C2 H2A 0.9900
C2 H2B 0.9900
C7 C9 1.50(3)
C7 C8 1.53(3)
C7 H7 1.0000
C8 O4 1.21(2)
O2 C4 1.26(2)
C6 C5 1.45(3)
C6 H6A 0.9900
C6 H6B 0.9900
O3 C10 1.23(2)
C10 C9 1.51(3)
C9 H9A 0.9900
C9 H9B 0.9900
C5 H5A 0.9900
C5 H5B 0.9900
Co2 O15 1.891(13)
Co2 O17 1.914(12)
Co2 N4 1.933(15)
Co2 O16 1.936(12)
Co2 N3 1.947(16)
Co2 O18 1.951(12)
O17 C17 1.32(2)
O15 C19 1.27(2)
O18 C16 1.25(2)
O16 C11 1.26(2)
O13 C17 1.27(2)
C17 C20 1.55(3)
N4 C20 1.46(2)
N4 C15 1.50(2)
N4 H4 0.94(9)
O11 C19 1.24(2)
C19 C13 1.49(3)
N3 C14 1.44(3)
N3 C13 1.47(3)
N3 H3A 0.94(9)
C18 C20 1.51(3)
C18 C16 1.56(3)
C18 H18A 0.9900
C18 H18B 0.9900
C16 O14 1.25(2)
C13 C12 1.52(3)
C13 H13 1.0000
O12 C11 1.27(2)
C12 C11 1.49(3)
C12 H12A 0.9900
C12 H12B 0.9900
C15 C14 1.51(3)
C15 H15A 0.9900
C15 H15B 0.9900
C14 H14A 0.9900
C14 H14B 0.9900
C20 H20 1.0000
Se10 C35 1.89(2)
Se10 C34 1.91(2)
Se11 C33 1.89(2)
Se11 C32 1.91(2)
Se12 C33 1.89(2)
Se12 C31 1.91(2)
C34 C33 1.32(3)
C34 Se20 1.92(2)
Se20 C36 1.91(2)
C36 C35 1.33(3)
C36 H36 0.9500
C35 H35 0.9500
C31 C32 1.27(3)
C31 H31 0.9500
C32 H32 0.9500
Se1 C44 1.84(2)
Se1 C46 1.90(2)
Se2 C41 1.84(2)
Se2 C43 1.85(2)
Se3 C45 1.88(2)
Se3 C44 1.89(2)
Se4 C43 1.876(19)
Se4 C42 1.88(2)
C45 C46 1.29(3)
C45 H45 0.9500
C46 H46 0.9500
C43 C44 1.39(3)
C41 C42 1.32(3)
C41 H41 0.9500
C42 H42 0.9500
Se5 C56 1.884(19)
Se5 C54 1.894(16)
Se6 C52 1.884(18)
Se6 C53 1.896(17)
Se7 C51 1.87(2)
Se7 C53 1.889(17)
Se8 C55 1.86(2)
Se8 C54 1.877(18)
C51 C52 1.32(3)
C51 H51 0.9500
C52 H52 0.9500
C56 C55 1.32(3)
C56 H56 0.9500
C55 H55 0.9500
C54 C53 1.35(2)
